data_7237824
loop_
_publ_author_name
'Gao, Ji-Xing'
'Hua, Xiu-Ni'
'Chen, Xiao-Gang'
'Liao, Wei-Qiang'

_publ_section_title
;
 A high temperature optic-electric duple switching organic ionic compound:
 1,4,7-triazoniacyclononane tetrafluoroborate dichloride
;
_journal_issue 18
_journal_name_full 'Journal of Materials Chemistry C'
_journal_page_first 5348
_journal_paper_doi 10.1039/C9TC01661A
_journal_volume 7
_journal_year 2019
_chemical_formula_moiety 'C6 H18 N3, B F4, 2(Cl)'
_chemical_formula_sum 'C6 H18 B Cl2 F4 N3'
_chemical_formula_weight 289.94
_space_group_crystal_system monoclinic
_space_group_IT_number 4
_space_group_name_Hall 'P 2yb'
_space_group_name_H-M_alt 'P 1 21 1'
_atom_sites_solution_hydrogens geom
_audit_creation_method SHELXL-2014/7
_audit_update_record
;
2019-03-09 deposited with the CCDC.	2019-04-10 downloaded from the CCDC.
;
_cell_angle_alpha 90
_cell_angle_beta 90.802(2)
_cell_angle_gamma 90
_cell_formula_units_Z 4
_cell_length_a 8.0679(2)
_cell_length_b 10.5006(3)
_cell_length_c 14.0399(4)
_cell_measurement_reflns_used 8218
_cell_measurement_temperature 298(2)
_cell_measurement_theta_max 31.4180
_cell_measurement_theta_min 2.5810
_cell_volume 1189.31(6)
_computing_cell_refinement 'CrysAlisPro 1.171.39.46 (Rigaku OD, 2018)'
_computing_data_collection 'CrysAlisPro 1.171.39.46 (Rigaku OD, 2018)'
_computing_data_reduction 'CrysAlisPro 1.171.39.46 (Rigaku OD, 2018)'
_computing_molecular_graphics 'DIAMOND (Brandenburg & Putz, 2005)'
_computing_publication_material 'SHELXL-2014/7 (Sheldrick, 2014)'
_computing_structure_refinement 'SHELXL-2014/7 (Sheldrick, 2014)'
_computing_structure_solution 'SHELXL-2014/7 (Sheldrick, 2014)'
_diffrn_ambient_temperature 298(2)
_diffrn_measured_fraction_theta_full 0.998
_diffrn_measured_fraction_theta_max 0.998
_diffrn_measurement_device_type 'XtaLAB Synergy R, DW system, HyPix'
_diffrn_measurement_method 'four-circle diffractometer'
_diffrn_radiation_type MoK\a
_diffrn_radiation_wavelength 0.71073
_diffrn_reflns_av_R_equivalents 0.0194
_diffrn_reflns_av_unetI/netI 0.0279
_diffrn_reflns_Laue_measured_fraction_full 0.998
_diffrn_reflns_Laue_measured_fraction_max 0.998
_diffrn_reflns_limit_h_max 10
_diffrn_reflns_limit_h_min -9
_diffrn_reflns_limit_k_max 13
_diffrn_reflns_limit_k_min -13
_diffrn_reflns_limit_l_max 15
_diffrn_reflns_limit_l_min -17
_diffrn_reflns_number 10402
_diffrn_reflns_point_group_measured_fraction_full 0.942
_diffrn_reflns_point_group_measured_fraction_max 0.934
_diffrn_reflns_theta_full 25.242
_diffrn_reflns_theta_max 26.994
_diffrn_reflns_theta_min 2.422
_diffrn_source 'Rotating-anode X-ray tube'
_exptl_absorpt_coefficient_mu 0.574
_exptl_absorpt_correction_T_max 0.861
_exptl_absorpt_correction_T_min 0.856
_exptl_absorpt_correction_type multi-scan
_exptl_absorpt_process_details 'CrysAlisPro 1.171.39.46 (Rigaku OD, 2018)'
_exptl_crystal_colour Colourless
_exptl_crystal_density_diffrn 1.619
_exptl_crystal_description Block
_exptl_crystal_F_000 600
_exptl_crystal_size_max 0.270
_exptl_crystal_size_mid 0.260
_exptl_crystal_size_min 0.260
_refine_diff_density_max 0.359
_refine_diff_density_min -0.277
_refine_diff_density_rms 0.052
_refine_ls_abs_structure_details
;
 Flack x determined using 1832 quotients [(I+)-(I-)]/[(I+)+(I-)]
 (Parsons, Flack and Wagner, Acta Cryst. B69 (2013) 249-259).
;
_refine_ls_abs_structure_Flack 0.06(2)
_refine_ls_extinction_method none
_refine_ls_goodness_of_fit_ref 1.000
_refine_ls_hydrogen_treatment constr
_refine_ls_matrix_type full
_refine_ls_number_parameters 289
_refine_ls_number_reflns 5208
_refine_ls_number_restraints 1
_refine_ls_restrained_S_all 1.000
_refine_ls_R_factor_all 0.0354
_refine_ls_R_factor_gt 0.0324
_refine_ls_shift/su_max 0.000
_refine_ls_shift/su_mean 0.000
_refine_ls_structure_factor_coef Fsqd
_refine_ls_weighting_details 'w=1/[\s^2^(Fo^2^)+(0.0412P)^2^+0.4699P] where P=(Fo^2^+2Fc^2^)/3'
_refine_ls_weighting_scheme calc
_refine_ls_wR_factor_gt 0.0800
_refine_ls_wR_factor_ref 0.0814
_reflns_Friedel_coverage 0.773
_reflns_Friedel_fraction_full 0.878
_reflns_Friedel_fraction_max 0.863
_reflns_number_gt 4517
_reflns_number_total 5208
_reflns_threshold_expression 'I > 2\s(I)'
_cod_data_source_file c9tc01661a2.cif
_cod_data_source_block P21
_cod_original_sg_symbol_H-M 'P 21'
_cod_database_code 7237824
_shelx_shelxl_version_number 2014/7
_shelx_space_group_comment
;
The symmetry employed for this shelxl refinement is uniquely defined
by the following loop, which should always be used as a source of
symmetry information in preference to the above space-group names.
They are only intended as comments.
;
_shelx_estimated_absorpt_t_min 0.860
_shelx_estimated_absorpt_t_max 0.865

loop_
_space_group_symop_operation_xyz
'x, y, z'
'-x, y+1/2, -z'

loop_
_atom_site_label
_atom_site_type_symbol
_atom_site_fract_x
_atom_site_fract_y
_atom_site_fract_z
_atom_site_U_iso_or_equiv
_atom_site_adp_type
_atom_site_occupancy
_atom_site_site_symmetry_order
_atom_site_calc_flag
_atom_site_refinement_flags_posn
_atom_site_refinement_flags_adp
Cl1 Cl 0.00897(9) 0.04632(7) 0.17712(6) 0.02787(18) Uani 1 1 d . .
Cl2 Cl 0.98558(11) 0.39015(8) 0.15575(6) 0.0332(2) Uani 1 1 d . .
Cl3 Cl 0.49681(10) 0.53438(7) 0.33813(6) 0.0327(2) Uani 1 1 d . .
Cl4 Cl 0.49855(9) 0.88830(7) 0.32546(5) 0.02681(18) Uani 1 1 d . .
B1 B 0.9719(5) 0.4787(4) 0.4767(3) 0.0277(8) Uani 1 1 d . .
B2 B 0.4883(5) 0.9494(4) 0.0254(3) 0.0275(8) Uani 1 1 d . .
F1 F 0.9640(3) 0.6116(2) 0.4777(2) 0.0557(7) Uani 1 1 d . .
F2 F 1.0843(3) 0.4449(3) 0.54655(18) 0.0534(6) Uani 1 1 d . .
F3 F 0.8190(3) 0.4300(3) 0.4970(2) 0.0703(9) Uani 1 1 d . .
F4 F 1.0284(4) 0.4382(3) 0.3894(2) 0.0744(9) Uani 1 1 d . .
F5 F 0.5990(3) 0.9928(3) 0.09311(19) 0.0620(7) Uani 1 1 d . .
F6 F 0.4797(3) 0.8170(2) 0.02836(19) 0.0508(7) Uani 1 1 d . .
F7 F 0.5440(3) 0.9815(2) -0.06455(17) 0.0508(6) Uani 1 1 d . .
F8 F 0.3323(3) 0.9988(3) 0.0378(2) 0.0659(8) Uani 1 1 d . .
C1 C 0.3518(4) 0.2513(3) 0.4554(2) 0.0272(7) Uani 1 1 d . .
H1C H 0.2886 0.3278 0.4684 0.033 Uiso 1 1 calc R U
H1D H 0.3289 0.1908 0.5057 0.033 Uiso 1 1 calc R U
C2 C 0.2902(4) 0.1959(3) 0.3624(2) 0.0264(7) Uani 1 1 d . .
H2C H 0.3551 0.1206 0.3484 0.032 Uiso 1 1 calc R U
H2D H 0.1762 0.1691 0.3701 0.032 Uiso 1 1 calc R U
C3 C 0.3904(4) 0.2336(3) 0.1953(2) 0.0261(7) Uani 1 1 d . .
H3C H 0.3509 0.2771 0.1384 0.031 Uiso 1 1 calc R U
H3D H 0.3638 0.1441 0.1880 0.031 Uiso 1 1 calc R U
C4 C 0.5770(4) 0.2473(3) 0.2012(2) 0.0254(7) Uani 1 1 d . .
H4A H 0.6024 0.3303 0.2278 0.031 Uiso 1 1 calc R U
H4B H 0.6193 0.2460 0.1368 0.031 Uiso 1 1 calc R U
C5 C 0.7509(4) 0.1912(3) 0.3503(2) 0.0259(7) Uani 1 1 d . .
H5A H 0.7810 0.2800 0.3432 0.031 Uiso 1 1 calc R U
H5B H 0.8529 0.1435 0.3589 0.031 Uiso 1 1 calc R U
C6 C 0.6515(4) 0.1783(3) 0.4402(2) 0.0236(7) Uani 1 1 d . .
H6A H 0.5901 0.0990 0.4369 0.028 Uiso 1 1 calc R U
H6B H 0.7283 0.1719 0.4938 0.028 Uiso 1 1 calc R U
C7 C 0.8454(4) 0.7310(3) 0.0745(2) 0.0257(7) Uani 1 1 d . .
H7A H 0.8985 0.8067 0.1002 0.031 Uiso 1 1 calc R U
H7B H 0.7746 0.7574 0.0217 0.031 Uiso 1 1 calc R U
C8 C 0.7391(4) 0.6735(3) 0.1502(2) 0.0284(7) Uani 1 1 d . .
H8A H 0.6496 0.7323 0.1636 0.034 Uiso 1 1 calc R U
H8B H 0.6895 0.5961 0.1250 0.034 Uiso 1 1 calc R U
C9 C 0.9060(4) 0.7535(3) 0.2919(2) 0.0228(6) Uani 1 1 d . .
H9A H 0.8596 0.7604 0.3550 0.027 Uiso 1 1 calc R U
H9B H 0.8764 0.8305 0.2574 0.027 Uiso 1 1 calc R U
C10 C 1.0928(4) 0.7481(3) 0.3018(2) 0.0259(7) Uani 1 1 d . .
H10A H 1.1262 0.8043 0.3535 0.031 Uiso 1 1 calc R U
H10B H 1.1238 0.6623 0.3203 0.031 Uiso 1 1 calc R U
C11 C 1.2257(4) 0.6779(3) 0.1466(2) 0.0241(6) Uani 1 1 d . .
H11A H 1.1866 0.5988 0.1740 0.029 Uiso 1 1 calc R U
H11B H 1.3451 0.6709 0.1409 0.029 Uiso 1 1 calc R U
C12 C 1.1514(4) 0.6901(3) 0.0473(2) 0.0264(7) Uani 1 1 d . .
H12A H 1.1543 0.7790 0.0286 0.032 Uiso 1 1 calc R U
H12B H 1.2202 0.6431 0.0034 0.032 Uiso 1 1 calc R U
N1 N 0.5315(3) 0.2840(3) 0.46010(19) 0.0230(5) Uani 1 1 d . .
H1A H 0.5542 0.3145 0.5180 0.028 Uiso 1 1 calc R U
H1B H 0.5498 0.3465 0.4187 0.028 Uiso 1 1 calc R U
N2 N 0.2981(3) 0.2845(3) 0.27888(19) 0.0232(5) Uani 1 1 d . .
H2A H 0.1951 0.3031 0.2601 0.028 Uiso 1 1 calc R U
H2B H 0.3461 0.3567 0.2978 0.028 Uiso 1 1 calc R U
N3 N 0.6703(3) 0.1481(2) 0.25895(18) 0.0208(5) Uani 1 1 d . .
H3A H 0.6001 0.0856 0.2725 0.025 Uiso 1 1 calc R U
H3B H 0.7486 0.1152 0.2223 0.025 Uiso 1 1 calc R U
N4 N 0.9772(3) 0.6432(3) 0.03724(19) 0.0239(6) Uani 1 1 d . .
H4C H 0.9695 0.5690 0.0676 0.029 Uiso 1 1 calc R U
H4D H 0.9560 0.6286 -0.0242 0.029 Uiso 1 1 calc R U
N5 N 0.8260(3) 0.6420(3) 0.24194(19) 0.0236(5) Uani 1 1 d . .
H5C H 0.9037 0.5841 0.2304 0.028 Uiso 1 1 calc R U
H5D H 0.7532 0.6068 0.2811 0.028 Uiso 1 1 calc R U
N6 N 1.1896(3) 0.7837(2) 0.21527(18) 0.0207(5) Uani 1 1 d . .
H6C H 1.2856 0.8173 0.2346 0.025 Uiso 1 1 calc R U
H6D H 1.1339 0.8442 0.1840 0.025 Uiso 1 1 calc R U

loop_
_atom_site_aniso_label
_atom_site_aniso_U_11
_atom_site_aniso_U_22
_atom_site_aniso_U_33
_atom_site_aniso_U_23
_atom_site_aniso_U_13
_atom_site_aniso_U_12
Cl1 0.0294(4) 0.0250(4) 0.0294(4) 0.0047(3) 0.0056(3) 0.0050(3)
Cl2 0.0369(4) 0.0229(4) 0.0397(5) 0.0015(4) -0.0077(4) 0.0008(4)
Cl3 0.0396(5) 0.0228(4) 0.0359(5) 0.0013(3) 0.0048(3) -0.0048(3)
Cl4 0.0286(4) 0.0233(4) 0.0284(4) 0.0021(3) -0.0037(3) -0.0048(3)
B1 0.0274(19) 0.0310(19) 0.025(2) 0.0019(14) -0.0039(15) -0.0010(14)
B2 0.0256(18) 0.0279(19) 0.029(2) 0.0005(15) -0.0006(15) -0.0022(14)
F1 0.0610(16) 0.0400(14) 0.0664(19) 0.0149(12) 0.0137(13) 0.0122(11)
F2 0.0527(15) 0.0579(15) 0.0493(15) 0.0110(12) -0.0120(12) 0.0098(11)
F3 0.0456(15) 0.087(2) 0.078(2) 0.0070(16) -0.0042(14) -0.0319(14)
F4 0.095(2) 0.089(2) 0.0398(16) -0.0220(14) 0.0137(15) -0.0018(17)
F5 0.0626(16) 0.0740(18) 0.0488(16) -0.0154(13) -0.0167(13) -0.0166(13)
F6 0.0498(14) 0.0346(13) 0.0678(18) 0.0132(11) -0.0096(13) -0.0083(10)
F7 0.0608(16) 0.0552(15) 0.0367(14) 0.0091(11) 0.0115(11) -0.0037(12)
F8 0.0442(15) 0.085(2) 0.0685(19) -0.0113(15) 0.0089(12) 0.0258(13)
C1 0.0206(15) 0.0352(18) 0.0260(18) 0.0027(13) 0.0040(13) 0.0015(12)
C2 0.0209(14) 0.0314(17) 0.0268(17) 0.0035(13) 0.0004(12) -0.0036(12)
C3 0.0241(15) 0.0337(18) 0.0204(16) 0.0003(12) -0.0032(12) -0.0003(12)
C4 0.0255(16) 0.0281(16) 0.0228(16) 0.0071(12) 0.0041(12) 0.0012(12)
C5 0.0176(14) 0.0365(18) 0.0236(17) -0.0034(13) -0.0021(12) 0.0003(12)
C6 0.0235(15) 0.0274(16) 0.0198(16) 0.0016(11) -0.0030(12) 0.0058(12)
C7 0.0241(16) 0.0313(17) 0.0216(17) 0.0004(12) -0.0025(13) 0.0053(12)
C8 0.0194(14) 0.0403(19) 0.0255(17) -0.0036(13) -0.0046(12) -0.0025(12)
C9 0.0239(15) 0.0254(16) 0.0192(15) -0.0053(11) -0.0003(12) 0.0011(11)
C10 0.0243(15) 0.0356(18) 0.0178(16) -0.0032(12) -0.0016(12) -0.0018(12)
C11 0.0210(14) 0.0260(16) 0.0253(16) -0.0013(12) -0.0004(12) 0.0045(11)
C12 0.0234(15) 0.0357(18) 0.0201(17) 0.0000(13) 0.0021(12) 0.0020(13)
N1 0.0235(13) 0.0241(13) 0.0214(14) -0.0031(10) -0.0008(10) 0.0007(10)
N2 0.0203(12) 0.0262(13) 0.0230(14) 0.0008(10) -0.0033(10) 0.0017(10)
N3 0.0197(12) 0.0214(12) 0.0213(13) -0.0020(10) 0.0026(10) 0.0021(10)
N4 0.0283(14) 0.0248(13) 0.0186(13) -0.0031(10) -0.0008(11) -0.0017(11)
N5 0.0242(13) 0.0229(12) 0.0238(14) -0.0006(10) 0.0030(10) -0.0033(10)
N6 0.0189(12) 0.0206(12) 0.0226(13) -0.0014(10) -0.0015(10) -0.0020(9)

loop_
_atom_type_symbol
_atom_type_description
_atom_type_scat_dispersion_real
_atom_type_scat_dispersion_imag
_atom_type_scat_source
C C 0.0033 0.0016 'International Tables Vol C Tables 4.2.6.8 and 6.1.1.4'
H H 0.0000 0.0000 'International Tables Vol C Tables 4.2.6.8 and 6.1.1.4'
B B 0.0013 0.0007 'International Tables Vol C Tables 4.2.6.8 and 6.1.1.4'
N N 0.0061 0.0033 'International Tables Vol C Tables 4.2.6.8 and 6.1.1.4'
F F 0.0171 0.0103 'International Tables Vol C Tables 4.2.6.8 and 6.1.1.4'
Cl Cl 0.1484 0.1585 'International Tables Vol C Tables 4.2.6.8 and 6.1.1.4'

loop_
_geom_angle_atom_site_label_1
_geom_angle_atom_site_label_2
_geom_angle_atom_site_label_3
_geom_angle
F3 B1 F2 110.0(3)
F3 B1 F4 112.3(3)
F2 B1 F4 109.3(3)
F3 B1 F1 109.3(3)
F2 B1 F1 106.4(3)
F4 B1 F1 109.4(3)
F5 B2 F8 112.0(3)
F5 B2 F7 109.5(3)
F8 B2 F7 109.5(3)
F5 B2 F6 110.0(3)
F8 B2 F6 109.1(3)
F7 B2 F6 106.7(3)
N1 C1 C2 115.8(3)
N2 C2 C1 114.9(3)
N2 C3 C4 115.4(3)
C3 C4 N3 116.8(3)
N3 C5 C6 117.3(3)
N1 C6 C5 116.1(3)
C8 C7 N4 114.4(3)
N5 C8 C7 115.7(2)
N5 C9 C10 115.7(2)
N6 C10 C9 116.4(3)
N6 C11 C12 116.7(2)
N4 C12 C11 114.7(3)
C1 N1 C6 116.8(3)
C3 N2 C2 114.8(2)
C5 N3 C4 117.2(2)
C12 N4 C7 115.7(2)
C8 N5 C9 115.0(2)
C10 N6 C11 116.3(2)

loop_
_geom_bond_atom_site_label_1
_geom_bond_atom_site_label_2
_geom_bond_distance
B1 F3 1.370(5)
B1 F2 1.372(4)
B1 F4 1.381(5)
B1 F1 1.397(4)
B2 F5 1.373(4)
B2 F8 1.374(5)
B2 F7 1.388(5)
B2 F6 1.393(4)
C1 N1 1.491(4)
C1 C2 1.507(5)
C2 N2 1.499(4)
C3 N2 1.497(4)
C3 C4 1.513(4)
C4 N3 1.514(4)
C5 N3 1.499(4)
C5 C6 1.511(5)
C6 N1 1.502(4)
C7 C8 1.502(5)
C7 N4 1.507(4)
C8 N5 1.495(4)
C9 N5 1.506(4)
C9 C10 1.513(4)
C10 N6 1.501(4)
C11 N6 1.502(4)
C11 C12 1.516(4)
C12 N4 1.494(4)

loop_
_geom_hbond_atom_site_label_D
_geom_hbond_atom_site_label_H
_geom_hbond_atom_site_label_A
_geom_hbond_distance_DH
_geom_hbond_distance_HA
_geom_hbond_distance_DA
_geom_hbond_angle_DHA
_geom_hbond_site_symmetry_A
C1 H1C F2 0.97 2.34 3.242(4) 153.9 1_455
C1 H1C F4 0.97 2.63 3.384(5) 134.8 1_455
C1 H1D F1 0.97 2.52 3.098(4) 118.2 2_646
C2 H2C Cl4 0.97 2.72 3.681(3) 170.5 1_545
C2 H2D F1 0.97 2.51 3.188(4) 127.2 2_646
C3 H3C F7 0.97 2.53 3.233(4) 128.8 2_645
C3 H3D F8 0.97 2.61 3.341(4) 132.0 1_545
C4 H4A Cl3 0.97 2.78 3.639(3) 147.4 .
C4 H4B F6 0.97 2.55 3.330(4) 137.0 2_645
C5 H5B F2 0.97 2.52 3.240(4) 131.1 2_746
C6 H6A Cl4 0.97 2.80 3.651(3) 146.6 1_545
C6 H6B F1 0.97 2.59 3.367(4) 137.6 2_746
C7 H7A Cl1 0.97 2.88 3.838(3) 171.8 1_665
C7 H7B F6 0.97 2.46 3.144(4) 127.0 .
C8 H8A F6 0.97 2.49 3.078(4) 118.9 .
C8 H8B F7 0.97 2.38 3.263(4) 150.8 2_645
C8 H8B F8 0.97 2.51 3.259(4) 134.2 2_645
C9 H9A F1 0.97 2.46 3.035(4) 117.3 .
C9 H9A F2 0.97 2.42 3.031(4) 120.7 2_756
C9 H9B Cl1 0.97 2.75 3.574(3) 142.7 1_665
C10 H10A F3 0.97 2.51 3.475(4) 170.9 2_756
C11 H11A Cl2 0.97 2.74 3.592(3) 147.6 .
C11 H11B F6 0.97 2.47 3.031(4) 116.9 1_655
C11 H11B F7 0.97 2.44 3.015(4) 118.0 2_745
C12 H12B F5 0.97 2.55 3.513(5) 171.3 2_745
N1 H1A Cl4 0.89 2.37 3.216(3) 157.7 2_646
N1 H1B Cl3 0.89 2.31 3.148(3) 156.6 .
N2 H2A Cl2 0.89 2.40 3.234(3) 155.6 1_455
N2 H2B Cl3 0.89 2.29 3.179(3) 173.4 .
N3 H3A Cl4 0.89 2.35 3.205(3) 160.6 1_545
N3 H3B Cl1 0.89 2.32 3.165(3) 158.8 1_655
N4 H4C Cl2 0.89 2.25 3.135(3) 171.4 .
N4 H4D Cl1 0.89 2.34 3.180(3) 158.5 2_655
N5 H5C Cl2 0.89 2.39 3.187(3) 149.6 .
N5 H5D Cl3 0.89 2.35 3.202(3) 159.1 .
N6 H6C Cl4 0.89 2.25 3.116(2) 163.2 1_655
N6 H6D Cl1 0.89 2.35 3.161(3) 151.3 1_665

loop_
_geom_torsion_atom_site_label_1
_geom_torsion_atom_site_label_2
_geom_torsion_atom_site_label_3
_geom_torsion_atom_site_label_4
_geom_torsion
N1 C1 C2 N2 -65.1(4)
N2 C3 C4 N3 81.5(3)
N3 C5 C6 N1 -83.3(3)
N4 C7 C8 N5 65.6(4)
N5 C9 C10 N6 79.1(3)
N6 C11 C12 N4 -84.7(3)
C2 C1 N1 C6 -57.0(4)
C5 C6 N1 C1 113.0(3)
C4 C3 N2 C2 -82.3(3)
C1 C2 N2 C3 125.5(3)
C6 C5 N3 C4 92.4(3)
C3 C4 N3 C5 -111.3(3)
C11 C12 N4 C7 77.5(3)
C8 C7 N4 C12 -121.8(3)
C7 C8 N5 C9 59.8(4)
C10 C9 N5 C8 -116.1(3)
C9 C10 N6 C11 -88.1(3)
C12 C11 N6 C10 116.9(3)
